data_7152133
loop_
_publ_author_name
'Han, Feng'
'Yang, Lei'
'Li, Zhen'
'Xia, Chungu'

_publ_section_title
;
 Acidic-functionalized ionic liquid as an efficient, green and reusable
 catalyst for hetero-Michael addition of nitrogen, sulfur and oxygen
 nucleophiles to \a,\b-unsaturated ketones.
;
_journal_issue 2
_journal_name_full 'Organic &amp; biomolecular chemistry'
_journal_page_first 346
_journal_page_last 354
_journal_paper_doi 10.1039/c1ob06346d
_journal_volume 10
_journal_year 2012
_chemical_formula_sum 'C17 H16 N4 O'
_chemical_formula_weight 292.34
_chemical_name_systematic
;
?
;
_space_group_IT_number 14
_symmetry_cell_setting monoclinic
_symmetry_space_group_name_Hall '-P 2ybc'
_symmetry_space_group_name_H-M 'P 1 21/c 1'
_atom_sites_solution_hydrogens geom
_atom_sites_solution_primary direct
_atom_sites_solution_secondary difmap
_audit_creation_method SHELXL-97
_cell_angle_alpha 90.00
_cell_angle_beta 106.802(10)
_cell_angle_gamma 90.00
_cell_formula_units_Z 4
_cell_length_a 6.203(2)
_cell_length_b 13.362(5)
_cell_length_c 18.973(7)
_cell_measurement_temperature 296(2)
_cell_volume 1505.4(9)
_computing_cell_refinement 'Bruker SMART'
_computing_data_collection 'Bruker SMART APEX II'
_computing_data_reduction 'Bruker SAINT'
_computing_molecular_graphics SHELXTL
_computing_publication_material SHELXTL
_computing_structure_refinement 'SHELXL-97 (Sheldrick, 2008)'
_computing_structure_solution 'SHELXS-97 (Sheldrick, 2008)'
_diffrn_ambient_temperature 296(2)
_diffrn_measured_fraction_theta_full 0.970
_diffrn_measured_fraction_theta_max 0.970
_diffrn_measurement_device_type 'Bruker APEX II area detector'
_diffrn_measurement_method '\w scan'
_diffrn_radiation_monochromator graphite
_diffrn_radiation_source 'fine-focus sealed tube'
_diffrn_radiation_type MoK\a
_diffrn_radiation_wavelength 0.71073
_diffrn_reflns_av_R_equivalents 0.0821
_diffrn_reflns_av_sigmaI/netI 0.0811
_diffrn_reflns_limit_h_max 5
_diffrn_reflns_limit_h_min -7
_diffrn_reflns_limit_k_max 15
_diffrn_reflns_limit_k_min -15
_diffrn_reflns_limit_l_max 22
_diffrn_reflns_limit_l_min -21
_diffrn_reflns_number 9338
_diffrn_reflns_theta_full 25.07
_diffrn_reflns_theta_max 25.07
_diffrn_reflns_theta_min 1.89
_exptl_absorpt_coefficient_mu 0.084
_exptl_absorpt_correction_T_max 0.9793
_exptl_absorpt_correction_T_min 0.9752
_exptl_absorpt_correction_type multi-scan
_exptl_absorpt_process_details SADABS
_exptl_crystal_colour colorless
_exptl_crystal_density_diffrn 1.290
_exptl_crystal_density_method 'not measured'
_exptl_crystal_description block
_exptl_crystal_F_000 616
_exptl_crystal_size_max 0.30
_exptl_crystal_size_mid 0.30
_exptl_crystal_size_min 0.25
_refine_diff_density_max 0.245
_refine_diff_density_min -0.264
_refine_diff_density_rms 0.059
_refine_ls_extinction_method none
_refine_ls_goodness_of_fit_ref 1.055
_refine_ls_hydrogen_treatment constr
_refine_ls_matrix_type full
_refine_ls_number_parameters 200
_refine_ls_number_reflns 2599
_refine_ls_number_restraints 0
_refine_ls_restrained_S_all 1.055
_refine_ls_R_factor_all 0.0882
_refine_ls_R_factor_gt 0.0590
_refine_ls_shift/su_max 0.000
_refine_ls_shift/su_mean 0.000
_refine_ls_structure_factor_coef Fsqd
_refine_ls_weighting_details 'calc w=1/[\s^2^(Fo^2^)+(0.0858P)^2^+0.1795P] where P=(Fo^2^+2Fc^2^)/3'
_refine_ls_weighting_scheme calc
_refine_ls_wR_factor_gt 0.1615
_refine_ls_wR_factor_ref 0.1850
_reflns_number_gt 1745
_reflns_number_total 2599
_reflns_threshold_expression >2sigma(I)
_cod_data_source_file c1ob06346d.txt
_cod_data_source_block 1
_cod_depositor_comments
;
The following automatic conversions were performed:

'_symmetry_cell_setting' value 'Monoclinic' changed to 'monoclinic'
according to /home/saulius/struct/CIF-dictionaries/cif_core.dic
dictionary named 'cif_core.dic' version 2.4.1 from
2010-06-29.

'_exptl_absorpt_correction_type' value 'Multi-scan'
changed to 'multi-scan' according to
/home/saulius/struct/CIF-dictionaries/cif_core.dic dictionary named
'cif_core.dic' version 2.4.1 from 2010-06-29.

Automatic conversion script
Id: cif_fix_values 1715 2011-07-08 13:25:40Z adriana 
;
_cod_original_sg_symbol_H-M 'P2(1)/c '
_cod_database_code 7152133

loop_
_symmetry_equiv_pos_as_xyz
'x, y, z'
'-x, y+1/2, -z+1/2'
'-x, -y, -z'
'x, -y-1/2, z-1/2'

loop_
_atom_site_label
_atom_site_type_symbol
_atom_site_fract_x
_atom_site_fract_y
_atom_site_fract_z
_atom_site_U_iso_or_equiv
_atom_site_adp_type
_atom_site_occupancy
_atom_site_symmetry_multiplicity
_atom_site_calc_flag
_atom_site_refinement_flags
O1 O 0.8438(4) 0.84854(15) 0.55982(12) 0.0868(7) Uani 1 1 d .
N1 N 0.8033(3) 0.53918(14) 0.53471(11) 0.0573(6) Uani 1 1 d .
N2 N 0.9022(4) 0.62077(15) 0.52173(12) 0.0584(6) Uani 1 1 d .
N3 N 1.0643(4) 0.63965(14) 0.58196(11) 0.0540(6) Uani 1 1 d .
N4 N 1.0802(4) 0.57364(14) 0.63542(11) 0.0583(6) Uani 1 1 d .
C1 C 0.8526(4) 0.42308(15) 0.63969(13) 0.0497(6) Uani 1 1 d .
C2 C 1.0098(5) 0.37626(18) 0.69770(15) 0.0630(7) Uani 1 1 d .
H2 H 1.1566 0.4003 0.7136 0.076 Uiso 1 1 calc R
C3 C 0.9485(6) 0.2942(2) 0.73171(16) 0.0741(9) Uani 1 1 d .
H3 H 1.0528 0.2641 0.7714 0.089 Uiso 1 1 calc R
C4 C 0.7352(6) 0.25715(19) 0.70714(16) 0.0744(9) Uani 1 1 d .
H4 H 0.6958 0.2007 0.7293 0.089 Uiso 1 1 calc R
C5 C 0.5784(5) 0.30245(19) 0.65014(16) 0.0705(8) Uani 1 1 d .
H5 H 0.4327 0.2772 0.6340 0.085 Uiso 1 1 calc R
C6 C 0.6373(5) 0.38589(18) 0.61654(14) 0.0602(7) Uani 1 1 d .
H6 H 0.5303 0.4169 0.5781 0.072 Uiso 1 1 calc R
C7 C 0.9135(4) 0.51130(16) 0.60370(13) 0.0485(6) Uani 1 1 d .
C8 C 1.2189(5) 0.72545(19) 0.59068(15) 0.0644(8) Uani 1 1 d .
H8 H 1.2053 0.7661 0.6322 0.077 Uiso 1 1 calc R
C9 C 1.4574(6) 0.6872(3) 0.6082(2) 0.0909(10) Uani 1 1 d .
H9A H 1.4711 0.6440 0.5693 0.136 Uiso 1 1 calc R
H9B H 1.4940 0.6504 0.6536 0.136 Uiso 1 1 calc R
H9C H 1.5589 0.7427 0.6129 0.136 Uiso 1 1 calc R
C10 C 1.1512(5) 0.78901(18) 0.52172(15) 0.0645(8) Uani 1 1 d .
H10A H 1.2704 0.8368 0.5235 0.077 Uiso 1 1 calc R
H10B H 1.1373 0.7461 0.4794 0.077 Uiso 1 1 calc R
C11 C 0.9351(5) 0.84486(16) 0.51099(16) 0.0614(7) Uani 1 1 d .
C12 C 0.8359(5) 0.89779(15) 0.44015(14) 0.0548(7) Uani 1 1 d .
C13 C 0.9404(5) 0.9005(2) 0.38517(16) 0.0698(8) Uani 1 1 d .
H13 H 1.0789 0.8692 0.3921 0.084 Uiso 1 1 calc R
C14 C 0.8400(6) 0.9497(2) 0.31968(18) 0.0847(9) Uani 1 1 d .
H14 H 0.9105 0.9504 0.2826 0.102 Uiso 1 1 calc R
C15 C 0.6397(7) 0.9967(2) 0.3092(2) 0.0889(11) Uani 1 1 d .
H15 H 0.5756 1.0307 0.2654 0.107 Uiso 1 1 calc R
C16 C 0.5296(6) 0.9948(2) 0.3629(2) 0.0871(10) Uani 1 1 d .
H16 H 0.3913 1.0265 0.3555 0.105 Uiso 1 1 calc R
C17 C 0.6294(5) 0.94477(19) 0.42789(18) 0.0728(8) Uani 1 1 d .
H17 H 0.5561 0.9426 0.4643 0.087 Uiso 1 1 calc R

loop_
_atom_site_aniso_label
_atom_site_aniso_U_11
_atom_site_aniso_U_22
_atom_site_aniso_U_33
_atom_site_aniso_U_23
_atom_site_aniso_U_13
_atom_site_aniso_U_12
O1 0.122(2) 0.0715(12) 0.0870(15) 0.0047(10) 0.0629(15) 0.0076(12)
N1 0.0541(13) 0.0526(11) 0.0603(13) 0.0033(9) 0.0086(10) -0.0053(10)
N2 0.0534(13) 0.0556(12) 0.0626(14) 0.0054(9) 0.0112(11) -0.0038(10)
N3 0.0545(13) 0.0516(11) 0.0524(13) 0.0020(9) 0.0101(10) -0.0081(9)
N4 0.0625(14) 0.0527(11) 0.0558(12) 0.0031(9) 0.0109(10) -0.0109(10)
C1 0.0535(14) 0.0418(11) 0.0510(14) -0.0054(10) 0.0108(11) -0.0041(10)
C2 0.0605(17) 0.0578(14) 0.0658(17) 0.0014(12) 0.0103(13) -0.0031(12)
C3 0.089(2) 0.0595(16) 0.0684(19) 0.0106(13) 0.0146(16) 0.0016(15)
C4 0.103(3) 0.0513(14) 0.0735(19) 0.0000(13) 0.0322(18) -0.0140(16)
C5 0.077(2) 0.0630(16) 0.0723(19) -0.0130(14) 0.0233(16) -0.0253(14)
C6 0.0613(17) 0.0535(14) 0.0614(16) -0.0049(11) 0.0108(13) -0.0100(12)
C7 0.0448(13) 0.0480(12) 0.0507(14) -0.0057(10) 0.0108(11) -0.0020(10)
C8 0.0656(18) 0.0585(14) 0.0707(18) -0.0039(12) 0.0224(14) -0.0165(13)
C9 0.0580(19) 0.099(2) 0.111(3) 0.024(2) 0.0180(18) -0.0090(17)
C10 0.0678(18) 0.0578(14) 0.0710(18) 0.0067(12) 0.0249(14) -0.0140(14)
C11 0.081(2) 0.0384(12) 0.0727(18) -0.0060(11) 0.0355(16) -0.0140(12)
C12 0.0659(17) 0.0332(11) 0.0706(17) -0.0062(10) 0.0281(14) -0.0113(11)
C13 0.0739(19) 0.0674(16) 0.074(2) 0.0096(14) 0.0312(16) 0.0013(14)
C14 0.090(2) 0.088(2) 0.082(2) 0.0199(17) 0.0352(18) 0.0036(19)
C15 0.096(3) 0.0675(18) 0.094(3) 0.0199(16) 0.013(2) 0.0034(18)
C16 0.079(2) 0.0609(17) 0.116(3) 0.0059(17) 0.021(2) 0.0109(16)
C17 0.084(2) 0.0523(14) 0.093(2) -0.0112(14) 0.0427(18) -0.0040(15)

loop_
_atom_type_symbol
_atom_type_description
_atom_type_scat_dispersion_real
_atom_type_scat_dispersion_imag
_atom_type_scat_source
C C 0.0033 0.0016 'International Tables Vol C Tables 4.2.6.8 and 6.1.1.4'
H H 0.0000 0.0000 'International Tables Vol C Tables 4.2.6.8 and 6.1.1.4'
N N 0.0061 0.0033 'International Tables Vol C Tables 4.2.6.8 and 6.1.1.4'
O O 0.0106 0.0060 'International Tables Vol C Tables 4.2.6.8 and 6.1.1.4'

loop_
_geom_angle_atom_site_label_1
_geom_angle_atom_site_label_2
_geom_angle_atom_site_label_3
_geom_angle
N2 N1 C7 106.30(18)
N1 N2 N3 106.22(19)
N2 N3 N4 114.07(19)
N2 N3 C8 123.9(2)
N4 N3 C8 122.0(2)
N3 N4 C7 101.21(19)
C6 C1 C2 119.0(2)
C6 C1 C7 120.0(2)
C2 C1 C7 121.0(2)
C3 C2 C1 120.2(3)
C3 C2 H2 119.9
C1 C2 H2 119.9
C4 C3 C2 120.0(3)
C4 C3 H3 120.0
C2 C3 H3 120.0
C3 C4 C5 120.5(3)
C3 C4 H4 119.7
C5 C4 H4 119.7
C4 C5 C6 119.9(3)
C4 C5 H5 120.1
C6 C5 H5 120.1
C1 C6 C5 120.4(2)
C1 C6 H6 119.8
C5 C6 H6 119.8
N4 C7 N1 112.2(2)
N4 C7 C1 124.4(2)
N1 C7 C1 123.4(2)
N3 C8 C9 109.0(2)
N3 C8 C10 109.3(2)
C9 C8 C10 113.0(3)
N3 C8 H8 108.5
C9 C8 H8 108.5
C10 C8 H8 108.5
C8 C9 H9A 109.5
C8 C9 H9B 109.5
H9A C9 H9B 109.5
C8 C9 H9C 109.5
H9A C9 H9C 109.5
H9B C9 H9C 109.5
C11 C10 C8 114.3(2)
C11 C10 H10A 108.7
C8 C10 H10A 108.7
C11 C10 H10B 108.7
C8 C10 H10B 108.7
H10A C10 H10B 107.6
O1 C11 C12 120.4(3)
O1 C11 C10 120.8(3)
C12 C11 C10 118.8(3)
C13 C12 C17 118.4(3)
C13 C12 C11 122.3(3)
C17 C12 C11 119.3(3)
C12 C13 C14 120.2(3)
C12 C13 H13 119.9
C14 C13 H13 119.9
C15 C14 C13 120.5(3)
C15 C14 H14 119.8
C13 C14 H14 119.8
C14 C15 C16 120.8(3)
C14 C15 H15 119.6
C16 C15 H15 119.6
C15 C16 C17 118.5(3)
C15 C16 H16 120.7
C17 C16 H16 120.7
C16 C17 C12 121.6(3)
C16 C17 H17 119.2
C12 C17 H17 119.2

loop_
_geom_bond_atom_site_label_1
_geom_bond_atom_site_label_2
_geom_bond_distance
O1 C11 1.218(3)
N1 N2 1.309(3)
N1 C7 1.342(3)
N2 N3 1.310(3)
N3 N4 1.326(3)
N3 C8 1.473(3)
N4 C7 1.329(3)
C1 C6 1.373(3)
C1 C2 1.390(3)
C1 C7 1.465(3)
C2 C3 1.381(4)
C2 H2 0.9300
C3 C4 1.362(4)
C3 H3 0.9300
C4 C5 1.369(4)
C4 H4 0.9300
C5 C6 1.385(4)
C5 H5 0.9300
C6 H6 0.9300
C8 C9 1.509(4)
C8 C10 1.514(4)
C8 H8 0.9800
C9 H9A 0.9600
C9 H9B 0.9600
C9 H9C 0.9600
C10 C11 1.496(4)
C10 H10A 0.9700
C10 H10B 0.9700
C11 C12 1.486(4)
C12 C13 1.379(4)
C12 C17 1.385(4)
C13 C14 1.384(4)
C13 H13 0.9300
C14 C15 1.355(5)
C14 H14 0.9300
C15 C16 1.380(5)
C15 H15 0.9300
C16 C17 1.382(4)
C16 H16 0.9300
C17 H17 0.9300

loop_
_geom_torsion_atom_site_label_1
_geom_torsion_atom_site_label_2
_geom_torsion_atom_site_label_3
_geom_torsion_atom_site_label_4
_geom_torsion
C7 N1 N2 N3 -0.4(3)
N1 N2 N3 N4 0.3(3)
N1 N2 N3 C8 179.7(2)
N2 N3 N4 C7 -0.1(3)
C8 N3 N4 C7 -179.5(2)
C6 C1 C2 C3 -0.6(4)
C7 C1 C2 C3 179.0(2)
C1 C2 C3 C4 1.8(4)
C2 C3 C4 C5 -1.9(5)
C3 C4 C5 C6 0.7(5)
C2 C1 C6 C5 -0.5(4)
C7 C1 C6 C5 179.9(2)
C4 C5 C6 C1 0.5(4)
N3 N4 C7 N1 -0.2(3)
N3 N4 C7 C1 -179.2(2)
N2 N1 C7 N4 0.4(3)
N2 N1 C7 C1 179.3(2)
C6 C1 C7 N4 154.9(2)
C2 C1 C7 N4 -24.7(4)
C6 C1 C7 N1 -23.9(4)
C2 C1 C7 N1 156.5(2)
N2 N3 C8 C9 -120.8(3)
N4 N3 C8 C9 58.6(3)
N2 N3 C8 C10 3.1(4)
N4 N3 C8 C10 -177.5(2)
N3 C8 C10 C11 70.2(3)
C9 C8 C10 C11 -168.3(2)
C8 C10 C11 O1 10.0(4)
C8 C10 C11 C12 -171.3(2)
O1 C11 C12 C13 176.1(3)
C10 C11 C12 C13 -2.6(3)
O1 C11 C12 C17 -5.1(4)
C10 C11 C12 C17 176.2(2)
C17 C12 C13 C14 0.3(4)
C11 C12 C13 C14 179.1(2)
C12 C13 C14 C15 0.9(5)
C13 C14 C15 C16 -1.4(5)
C14 C15 C16 C17 0.7(5)
C15 C16 C17 C12 0.5(4)
C13 C12 C17 C16 -1.0(4)
C11 C12 C17 C16 -179.8(2)
